data_4331858
loop_
_publ_author_name
'Chen, Wanzhi'
'Liu, Fenghui'
'Matsumoto, Kazuko'
'Autschbach, Jochen'
'Le Guennic, Boris'
'Ziegler, Tom'
'Maliarik, Mikhail'
'Glaser, Julius'

_publ_section_title
;
 Spectral and Structural Characterization of Amidate-Bridged
 Platinum&#x2212;Thallium Complexes with Strong Metal&#x2212;Metal Bonds
;
_journal_issue 11
_journal_name_full 'Inorganic Chemistry'
_journal_page_first 4526
_journal_page_last 4536
_journal_paper_doi 10.1021/ic051678o
_journal_volume 45
_journal_year 2006
_chemical_formula_sum 'C14 H37 N5 O6 Pt'
_chemical_formula_weight 566.58
_chemical_name_systematic
; 
 ? 
;
_space_group_IT_number 14
_symmetry_cell_setting monoclinic
_symmetry_space_group_name_Hall '-P 2yn'
_symmetry_space_group_name_H-M 'P 1 21/n 1'
_atom_sites_solution_hydrogens geom
_atom_sites_solution_primary direct
_atom_sites_solution_secondary difmap
_audit_creation_method SHELXL-97
_cell_angle_alpha 90.00
_cell_angle_beta 105.509(7)
_cell_angle_gamma 90.00
_cell_formula_units_Z 4
_cell_length_a 6.845(3)
_cell_length_b 28.021(12)
_cell_length_c 12.533(5)
_cell_measurement_reflns_used 4005
_cell_measurement_temperature 293(2)
_cell_measurement_theta_max 25.188
_cell_measurement_theta_min 2.226
_cell_volume 2316.3(17)
_computing_cell_refinement 'Bruker SMART'
_computing_data_collection 'Bruker SMART'
_computing_data_reduction 'Bruker SAINT'
_computing_molecular_graphics 'Bruker SHELXTL'
_computing_publication_material 'Bruker SHELXTL'
_computing_structure_refinement 'SHELXL-97 (Sheldrick, 1997)'
_computing_structure_solution 'SHELXS-97 (Sheldrick, 1990)'
_diffrn_ambient_temperature 293(2)
_diffrn_measured_fraction_theta_full 0.969
_diffrn_measured_fraction_theta_max 0.969
_diffrn_measurement_device_type 'CCD area detector'
_diffrn_measurement_method 'phi and omega scans'
_diffrn_radiation_monochromator graphite
_diffrn_radiation_source 'fine-focus sealed tube'
_diffrn_radiation_type MoK\a
_diffrn_radiation_wavelength 0.71073
_diffrn_reflns_av_R_equivalents 0.0543
_diffrn_reflns_av_sigmaI/netI 0.0686
_diffrn_reflns_limit_h_max 8
_diffrn_reflns_limit_h_min -8
_diffrn_reflns_limit_k_max 29
_diffrn_reflns_limit_k_min -36
_diffrn_reflns_limit_l_max 15
_diffrn_reflns_limit_l_min -13
_diffrn_reflns_number 12859
_diffrn_reflns_theta_full 27.55
_diffrn_reflns_theta_max 27.55
_diffrn_reflns_theta_min 1.45
_exptl_absorpt_coefficient_mu 6.091
_exptl_absorpt_correction_T_max 0.4069
_exptl_absorpt_correction_T_min 0.2803
_exptl_absorpt_correction_type multi-scan
_exptl_absorpt_process_details sadabs
_exptl_crystal_colour colorless
_exptl_crystal_density_diffrn 1.625
_exptl_crystal_density_method 'not measured'
_exptl_crystal_description prism
_exptl_crystal_F_000 1128
_exptl_crystal_size_max 0.28
_exptl_crystal_size_mid 0.25
_exptl_crystal_size_min 0.18
_refine_diff_density_max 1.656
_refine_diff_density_min -0.898
_refine_diff_density_rms 0.132
_refine_ls_extinction_method none
_refine_ls_goodness_of_fit_ref 1.010
_refine_ls_hydrogen_treatment constr
_refine_ls_matrix_type full
_refine_ls_number_parameters 244
_refine_ls_number_reflns 5175
_refine_ls_number_restraints 0
_refine_ls_restrained_S_all 1.010
_refine_ls_R_factor_all 0.0533
_refine_ls_R_factor_gt 0.0318
_refine_ls_shift/su_max 0.001
_refine_ls_shift/su_mean 0.000
_refine_ls_structure_factor_coef Fsqd
_refine_ls_weighting_details 'calc w=1/[\s^2^(Fo^2^)+(0.0123P)^2^+0.0000P] where P=(Fo^2^+2Fc^2^)/3'
_refine_ls_weighting_scheme calc
_refine_ls_wR_factor_gt 0.0608
_refine_ls_wR_factor_ref 0.0643
_reflns_number_gt 3721
_reflns_number_total 5175
_reflns_threshold_expression >2sigma(I)
_cod_data_source_file ic051678osup1.cif
_cod_data_source_block ptm
_cod_original_cell_volume 2316.6(16)
_cod_original_sg_symbol_H-M p2(1)/n
_cod_database_code 4331858

loop_
_symmetry_equiv_pos_as_xyz
'x, y, z'
'-x+1/2, y+1/2, -z+1/2'
'-x, -y, -z'
'x-1/2, -y-1/2, z-1/2'

loop_
_atom_site_label
_atom_site_type_symbol
_atom_site_fract_x
_atom_site_fract_y
_atom_site_fract_z
_atom_site_U_iso_or_equiv
_atom_site_adp_type
_atom_site_occupancy
_atom_site_symmetry_multiplicity
_atom_site_calc_flag
_atom_site_refinement_flags
C1 C 0.8709(8) 0.8610(2) 0.9960(5) 0.0303(13) Uani 1 1 d .
C2 C 0.9131(9) 0.8112(2) 1.0500(5) 0.0384(14) Uani 1 1 d .
C3 C 1.1322(10) 0.8112(2) 1.1233(6) 0.061(2) Uani 1 1 d .
H3D H 1.2242 0.8106 1.0774 0.092 Uiso 1 1 calc R
H3E H 1.1541 0.7836 1.1703 0.092 Uiso 1 1 calc R
H3F H 1.1555 0.8395 1.1682 0.092 Uiso 1 1 calc R
C4 C 0.7680(10) 0.8046(2) 1.1247(6) 0.0589(19) Uani 1 1 d .
H4D H 0.7979 0.7750 1.1643 0.088 Uiso 1 1 calc R
H4E H 0.6304 0.8042 1.0797 0.088 Uiso 1 1 calc R
H4F H 0.7858 0.8306 1.1765 0.088 Uiso 1 1 calc R
C5 C 0.8847(10) 0.7698(2) 0.9694(5) 0.0551(18) Uani 1 1 d .
H5A H 0.9785 0.7728 0.9250 0.083 Uiso 1 1 calc R
H5B H 0.7486 0.7701 0.9224 0.083 Uiso 1 1 calc R
H5C H 0.9089 0.7403 1.0098 0.083 Uiso 1 1 calc R
C6 C 0.8678(8) 0.8944(2) 0.5827(4) 0.0307(13) Uani 1 1 d .
C7 C 0.8661(9) 0.8562(2) 0.4950(5) 0.0419(15) Uani 1 1 d .
C8 C 1.0246(10) 0.8681(3) 0.4330(6) 0.069(2) Uani 1 1 d .
H8A H 1.0112 0.8464 0.3722 0.104 Uiso 1 1 calc R
H8B H 1.1579 0.8653 0.4825 0.104 Uiso 1 1 calc R
H8C H 1.0042 0.9002 0.4053 0.104 Uiso 1 1 calc R
C9 C 0.6522(10) 0.8582(3) 0.4152(5) 0.065(2) Uani 1 1 d .
H9A H 0.6395 0.8340 0.3594 0.098 Uiso 1 1 calc R
H9B H 0.6301 0.8890 0.3807 0.098 Uiso 1 1 calc R
H9C H 0.5535 0.8527 0.4557 0.098 Uiso 1 1 calc R
C10 C 0.9047(11) 0.8058(2) 0.5416(6) 0.062(2) Uani 1 1 d .
H10A H 1.0430 0.8030 0.5847 0.092 Uiso 1 1 calc R
H10B H 0.8793 0.7832 0.4817 0.092 Uiso 1 1 calc R
H10C H 0.8159 0.7992 0.5875 0.092 Uiso 1 1 calc R
C11 C 0.4415(8) 0.8965(2) 0.7197(5) 0.0359(14) Uani 1 1 d .
H11A H 0.3469 0.9154 0.7475 0.043 Uiso 1 1 calc R
H11B H 0.4067 0.9002 0.6399 0.043 Uiso 1 1 calc R
C12 C 0.4218(8) 0.8465(2) 0.7467(5) 0.0372(14) Uani 1 1 d .
C13 C 0.3202(10) 0.8368(2) 0.8383(6) 0.059(2) Uani 1 1 d .
H13A H 0.1854 0.8497 0.8179 0.089 Uiso 1 1 calc R
H13B H 0.3971 0.8515 0.9056 0.089 Uiso 1 1 calc R
H13C H 0.3137 0.8030 0.8493 0.089 Uiso 1 1 calc R
C14 C 1.0261(8) 0.9487(2) 0.8489(5) 0.0330(13) Uani 1 1 d .
N1 N 0.8087(6) 0.86416(15) 0.8869(3) 0.0271(10) Uani 1 1 d .
H1 H 0.7964 0.8373 0.8524 0.033 Uiso 1 1 calc R
N2 N 0.8098(6) 0.88159(16) 0.6707(4) 0.0325(11) Uani 1 1 d .
H2 H 0.8009 0.8513 0.6794 0.039 Uiso 1 1 calc R
N3 N 0.6665(6) 0.97982(15) 0.6845(4) 0.0328(11) Uani 1 1 d .
H3A H 0.5355 0.9788 0.6486 0.049 Uiso 1 1 calc R
H3B H 0.7403 0.9791 0.6359 0.049 Uiso 1 1 calc R
H3C H 0.6926 1.0066 0.7239 0.049 Uiso 1 1 calc R
N4 N 0.6510(6) 0.96184(15) 0.9075(4) 0.0323(11) Uani 1 1 d .
H4A H 0.7008 0.9485 0.9737 0.049 Uiso 1 1 calc R
H4B H 0.5163 0.9626 0.8917 0.049 Uiso 1 1 calc R
H4C H 0.6984 0.9914 0.9082 0.049 Uiso 1 1 calc R
N5 N 1.1872(7) 0.96262(19) 0.8837(5) 0.0521(15) Uani 1 1 d .
O1 O 0.8962(6) 0.89705(15) 1.0573(3) 0.0432(10) Uani 1 1 d .
O2 O 0.9183(6) 0.93683(14) 0.5677(3) 0.0464(11) Uani 1 1 d .
O3 O 0.4844(7) 0.81402(15) 0.7024(4) 0.0557(12) Uani 1 1 d .
O4 O 0.2654(7) 0.50381(18) 0.8841(5) 0.089(2) Uani 1 1 d .
H3 H 0.3659 0.4870 0.8790 0.107 Uiso 1 1 d R
H4 H 0.2699 0.5035 0.9525 0.107 Uiso 1 1 d R
O5 O 0.7471(7) 0.56115(17) 0.6768(4) 0.0822(18) Uani 1 1 d .
H5 H 0.8467 0.5672 0.6506 0.099 Uiso 1 1 d R
H6 H 0.7218 0.5314 0.6702 0.099 Uiso 1 1 d R
O6 O 0.1487(8) 0.56647(19) 0.6833(4) 0.0871(18) Uani 1 1 d .
H7 H 0.2439 0.5788 0.6608 0.105 Uiso 1 1 d R
H8 H 0.2091 0.5489 0.7374 0.105 Uiso 1 1 d R
Pt1 Pt 0.73832(3) 0.922133(7) 0.788630(17) 0.02504(6) Uani 1 1 d .

loop_
_atom_site_aniso_label
_atom_site_aniso_U_11
_atom_site_aniso_U_22
_atom_site_aniso_U_33
_atom_site_aniso_U_23
_atom_site_aniso_U_13
_atom_site_aniso_U_12
C1 0.024(3) 0.033(3) 0.035(3) 0.001(3) 0.008(2) -0.003(2)
C2 0.042(3) 0.038(4) 0.036(4) 0.006(3) 0.013(3) 0.004(3)
C3 0.055(4) 0.055(5) 0.065(5) 0.020(4) 0.002(4) 0.008(4)
C4 0.070(5) 0.061(5) 0.055(5) 0.010(4) 0.033(4) -0.002(4)
C5 0.084(5) 0.028(4) 0.055(4) 0.002(3) 0.021(4) 0.008(4)
C6 0.029(3) 0.036(4) 0.027(3) 0.002(3) 0.008(2) -0.004(3)
C7 0.039(3) 0.055(4) 0.032(3) -0.009(3) 0.011(3) -0.004(3)
C8 0.058(5) 0.105(7) 0.056(5) -0.028(5) 0.034(4) -0.016(4)
C9 0.055(4) 0.098(7) 0.040(4) -0.018(4) 0.008(4) -0.014(4)
C10 0.084(5) 0.045(4) 0.056(5) -0.017(4) 0.019(4) 0.004(4)
C11 0.035(3) 0.042(4) 0.031(3) -0.005(3) 0.007(3) -0.004(3)
C12 0.025(3) 0.040(4) 0.043(4) -0.004(3) 0.002(3) -0.006(3)
C13 0.053(4) 0.057(5) 0.075(5) 0.018(4) 0.030(4) -0.003(4)
C14 0.034(3) 0.034(3) 0.034(3) -0.005(3) 0.013(3) 0.001(3)
N1 0.030(2) 0.026(2) 0.024(3) -0.0040(19) 0.006(2) 0.0033(19)
N2 0.041(3) 0.028(3) 0.030(3) -0.003(2) 0.013(2) 0.003(2)
N3 0.031(2) 0.030(3) 0.037(3) -0.004(2) 0.008(2) 0.003(2)
N4 0.032(2) 0.032(3) 0.036(3) -0.006(2) 0.014(2) 0.000(2)
N5 0.034(3) 0.056(4) 0.070(4) -0.014(3) 0.019(3) -0.007(3)
O1 0.061(3) 0.037(2) 0.029(2) -0.0045(19) 0.007(2) 0.001(2)
O2 0.061(3) 0.043(3) 0.043(3) 0.001(2) 0.028(2) -0.006(2)
O3 0.060(3) 0.037(3) 0.072(3) -0.013(2) 0.021(3) -0.009(2)
O4 0.053(3) 0.089(4) 0.108(5) -0.048(4) -0.008(3) 0.016(3)
O5 0.075(4) 0.051(3) 0.111(5) 0.031(3) 0.009(3) -0.001(3)
O6 0.087(4) 0.096(5) 0.089(4) 0.008(3) 0.042(3) -0.003(3)
Pt1 0.02394(10) 0.02546(11) 0.02624(11) -0.00100(11) 0.00758(7) -0.00139(11)

loop_
_atom_type_symbol
_atom_type_description
_atom_type_scat_dispersion_real
_atom_type_scat_dispersion_imag
_atom_type_scat_source
C C 0.0033 0.0016 'International Tables Vol C Tables 4.2.6.8 and 6.1.1.4'
H H 0.0000 0.0000 'International Tables Vol C Tables 4.2.6.8 and 6.1.1.4'
N N 0.0061 0.0033 'International Tables Vol C Tables 4.2.6.8 and 6.1.1.4'
O O 0.0106 0.0060 'International Tables Vol C Tables 4.2.6.8 and 6.1.1.4'
Pt Pt -1.7033 8.3905 'International Tables Vol C Tables 4.2.6.8 and 6.1.1.4'

loop_
_geom_angle_atom_site_label_1
_geom_angle_atom_site_label_2
_geom_angle_atom_site_label_3
_geom_angle
O1 C1 N1 122.2(5)
O1 C1 C2 118.7(5)
N1 C1 C2 119.1(5)
C5 C2 C3 109.3(5)
C5 C2 C1 115.0(5)
C3 C2 C1 107.5(5)
C5 C2 C4 108.9(5)
C3 C2 C4 108.7(5)
C1 C2 C4 107.3(5)
C2 C3 H3D 109.5
C2 C3 H3E 109.5
H3D C3 H3E 109.5
C2 C3 H3F 109.5
H3D C3 H3F 109.5
H3E C3 H3F 109.5
C2 C4 H4D 109.5
C2 C4 H4E 109.5
H4D C4 H4E 109.5
C2 C4 H4F 109.5
H4D C4 H4F 109.5
H4E C4 H4F 109.5
C2 C5 H5A 109.5
C2 C5 H5B 109.5
H5A C5 H5B 109.5
C2 C5 H5C 109.5
H5A C5 H5C 109.5
H5B C5 H5C 109.5
O2 C6 N2 122.4(5)
O2 C6 C7 119.9(5)
N2 C6 C7 117.7(5)
C10 C7 C8 108.8(5)
C10 C7 C6 113.9(5)
C8 C7 C6 110.0(5)
C10 C7 C9 108.6(6)
C8 C7 C9 110.1(5)
C6 C7 C9 105.4(5)
C7 C8 H8A 109.5
C7 C8 H8B 109.5
H8A C8 H8B 109.5
C7 C8 H8C 109.5
H8A C8 H8C 109.5
H8B C8 H8C 109.5
C7 C9 H9A 109.5
C7 C9 H9B 109.5
H9A C9 H9B 109.5
C7 C9 H9C 109.5
H9A C9 H9C 109.5
H9B C9 H9C 109.5
C7 C10 H10A 109.5
C7 C10 H10B 109.5
H10A C10 H10B 109.5
C7 C10 H10C 109.5
H10A C10 H10C 109.5
H10B C10 H10C 109.5
C12 C11 Pt1 111.8(4)
C12 C11 H11A 109.3
Pt1 C11 H11A 109.3
C12 C11 H11B 109.3
Pt1 C11 H11B 109.3
H11A C11 H11B 107.9
O3 C12 C11 123.7(6)
O3 C12 C13 120.3(6)
C11 C12 C13 115.9(5)
C12 C13 H13A 109.5
C12 C13 H13B 109.5
H13A C13 H13B 109.5
C12 C13 H13C 109.5
H13A C13 H13C 109.5
H13B C13 H13C 109.5
N5 C14 Pt1 178.6(6)
C1 N1 Pt1 130.1(4)
C1 N1 H1 115.0
Pt1 N1 H1 115.0
C6 N2 Pt1 130.1(4)
C6 N2 H2 115.0
Pt1 N2 H2 115.0
Pt1 N3 H3A 109.5
Pt1 N3 H3B 109.5
H3A N3 H3B 109.5
Pt1 N3 H3C 109.5
H3A N3 H3C 109.5
H3B N3 H3C 109.5
Pt1 N4 H4A 109.5
Pt1 N4 H4B 109.5
H4A N4 H4B 109.5
Pt1 N4 H4C 109.5
H4A N4 H4C 109.5
H4B N4 H4C 109.5
H3 O4 H4 104.9
H5 O5 H6 108.8
H7 O6 H8 104.4
N1 Pt1 N2 85.93(18)
N1 Pt1 C14 91.0(2)
N2 Pt1 C14 94.4(2)
N1 Pt1 N3 178.24(17)
N2 Pt1 N3 92.36(18)
C14 Pt1 N3 89.5(2)
N1 Pt1 N4 93.50(17)
N2 Pt1 N4 177.07(17)
C14 Pt1 N4 88.49(19)
N3 Pt1 N4 88.18(18)
N1 Pt1 C11 91.3(2)
N2 Pt1 C11 84.5(2)
C14 Pt1 C11 177.4(2)
N3 Pt1 C11 88.1(2)
N4 Pt1 C11 92.6(2)

loop_
_geom_bond_atom_site_label_1
_geom_bond_atom_site_label_2
_geom_bond_distance
C1 O1 1.254(6)
C1 N1 1.322(7)
C1 C2 1.543(8)
C2 C5 1.517(8)
C2 C3 1.536(8)
C2 C4 1.548(8)
C3 H3D 0.9600
C3 H3E 0.9600
C3 H3F 0.9600
C4 H4D 0.9600
C4 H4E 0.9600
C4 H4F 0.9600
C5 H5A 0.9600
C5 H5B 0.9600
C5 H5C 0.9600
C6 O2 1.267(6)
C6 N2 1.318(6)
C6 C7 1.532(8)
C7 C10 1.525(9)
C7 C8 1.531(8)
C7 C9 1.537(8)
C8 H8A 0.9600
C8 H8B 0.9600
C8 H8C 0.9600
C9 H9A 0.9600
C9 H9B 0.9600
C9 H9C 0.9600
C10 H10A 0.9600
C10 H10B 0.9600
C10 H10C 0.9600
C11 C12 1.455(8)
C11 Pt1 2.110(5)
C11 H11A 0.9700
C11 H11B 0.9700
C12 O3 1.203(7)
C12 C13 1.518(8)
C13 H13A 0.9600
C13 H13B 0.9600
C13 H13C 0.9600
C14 N5 1.141(7)
C14 Pt1 2.052(6)
N1 Pt1 2.017(4)
N1 H1 0.8600
N2 Pt1 2.025(4)
N2 H2 0.8600
N3 Pt1 2.053(4)
N3 H3A 0.8900
N3 H3B 0.8900
N3 H3C 0.8900
N4 Pt1 2.072(4)
N4 H4A 0.8900
N4 H4B 0.8900
N4 H4C 0.8900
O4 H3 0.8501
O4 H4 0.8501
O5 H5 0.8499
O5 H6 0.8500
O6 H7 0.8501
O6 H8 0.8500

loop_
_geom_hbond_atom_site_label_D
_geom_hbond_atom_site_label_H
_geom_hbond_atom_site_label_A
_geom_hbond_distance_DH
_geom_hbond_distance_HA
_geom_hbond_distance_DA
_geom_hbond_angle_DHA
_geom_hbond_site_symmetry_A
O6 H8 O4 0.85 2.18 2.996(8) 161.3 .
O6 H7 O1 0.85 1.99 2.800(6) 159.7 4_575
O5 H6 N4 0.85 2.44 3.121(7) 137.4 2_646
O5 H6 N3 0.85 2.29 2.831(6) 121.6 2_646
O5 H5 O6 0.85 2.00 2.733(7) 144.3 1_655
O4 H4 O2 0.85 2.26 2.805(6) 121.6 4_576
O4 H3 O2 0.85 2.02 2.806(6) 153.7 2_646
N4 H4C O5 0.89 2.30 3.121(7) 152.8 2_656
N4 H4B N5 0.89 2.23 3.108(6) 170.0 1_455
N4 H4A O1 0.89 2.05 2.820(6) 143.5 .
N3 H3C O5 0.89 1.94 2.831(6) 174.2 2_656
N3 H3B O2 0.89 2.04 2.813(6) 144.3 .
N3 H3A O4 0.89 2.11 2.928(6) 152.5 2_556
N2 H2 O3 0.86 2.49 3.030(6) 121.5 .
N1 H1 O3 0.86 2.52 3.083(6) 123.4 .

loop_
_geom_torsion_atom_site_label_1
_geom_torsion_atom_site_label_2
_geom_torsion_atom_site_label_3
_geom_torsion_atom_site_label_4
_geom_torsion
O1 C1 C2 C5 -178.2(5)
N1 C1 C2 C5 2.0(7)
O1 C1 C2 C3 -56.2(7)
N1 C1 C2 C3 124.0(6)
O1 C1 C2 C4 60.5(7)
N1 C1 C2 C4 -119.3(6)
O2 C6 C7 C10 151.9(6)
N2 C6 C7 C10 -30.1(7)
O2 C6 C7 C8 29.4(8)
N2 C6 C7 C8 -152.5(5)
O2 C6 C7 C9 -89.1(6)
N2 C6 C7 C9 88.9(6)
Pt1 C11 C12 O3 -76.4(6)
Pt1 C11 C12 C13 102.1(5)
O1 C1 N1 Pt1 -0.1(8)
C2 C1 N1 Pt1 179.7(3)
O2 C6 N2 Pt1 11.2(8)
C7 C6 N2 Pt1 -166.7(4)
C1 N1 Pt1 N2 154.5(5)
C1 N1 Pt1 C14 60.2(5)
C1 N1 Pt1 N3 169(5)
C1 N1 Pt1 N4 -28.3(5)
C1 N1 Pt1 C11 -121.0(5)
C6 N2 Pt1 N1 -156.4(5)
C6 N2 Pt1 C14 -65.7(5)
C6 N2 Pt1 N3 24.0(5)
C6 N2 Pt1 N4 125(3)
C6 N2 Pt1 C11 111.9(5)
N5 C14 Pt1 N1 4(24)
N5 C14 Pt1 N2 -82(24)
N5 C14 Pt1 N3 -174(100)
N5 C14 Pt1 N4 98(24)
N5 C14 Pt1 C11 -147(22)
C12 C11 Pt1 N1 -13.4(4)
C12 C11 Pt1 N2 72.4(4)
C12 C11 Pt1 C14 138(5)
C12 C11 Pt1 N3 164.9(4)
C12 C11 Pt1 N4 -107.0(4)
